data_2011055
loop_
_publ_author_name
'Venegas-Yazigi, Diego'
'Mirza, Hameed'
'Lever, A. B. P.'
'Lough, Alan J.'
'Costamagna, Juan'
'Latorre, Ram\'on'

_publ_section_title
;(Acetonitrile-<i>N</i>)(<i>o</i>-benzoquinone
 diimine-<i>N</i>,<i>N</i>')chloro-<i>trans</i>-bis(triphenylphosphine-<i>P</i>)ruthenium(II)
 hexafluorophosphate 0.25-hydrate
;
_journal_issue 6
_journal_name_full 'Acta Crystallographica Section C'
_journal_page_first e247
_journal_page_last e248
_journal_paper_doi 10.1107/S0108270100006314
_journal_volume 56
_journal_year 2000
_chemical_formula_iupac '[Ru Cl (C2 H3 N) (C6 H6 N2) (C18 H15 P1)2]P F6, 0.25H2 O'
_chemical_formula_moiety 'C44 H39 Cl N3 P2 Ru 1+, P F6 1-, 0.25H2 O'
_chemical_formula_sum 'C44 H39.5 Cl F6 N3 O0.25 P3 Ru'
_chemical_formula_weight 957.72
_chemical_name_systematic
;
(Acetonitrile-N)(o-benzoquinone diimine-N,N')chloro-trans-
bis(triphenylphosphine-P)ruthenium(II) hexafluorophosphate 0.25-hydrate
;
_space_group_IT_number 14
_symmetry_cell_setting monoclinic
_symmetry_space_group_name_Hall '-P 2ybc'
_symmetry_space_group_name_H-M 'P 1 21/c 1'
_cell_angle_alpha 90.00
_cell_angle_beta 107.747(2)
_cell_angle_gamma 90.00
_cell_formula_units_Z 8
_cell_length_a 24.2211(8)
_cell_length_b 10.6752(4)
_cell_length_c 35.1913(12)
_cell_measurement_reflns_used 36022
_cell_measurement_temperature 150(2)
_cell_measurement_theta_max 25.02
_cell_measurement_theta_min 3.41
_cell_volume 8666.2(5)
_computing_cell_refinement 'DENZO-SMN (Otwinowski & Minor, 1997)'
_computing_data_collection 'KappaCCD Server Software (Nonius, 1997)'
_computing_data_reduction DENZO-SMN
_computing_publication_material SHELXTL
_computing_structure_refinement SHELXTL
_computing_structure_solution 'SHELXTL/PC (Sheldrick, 1997)'
_diffrn_ambient_temperature 150(2)
_diffrn_measured_fraction_theta_full .988
_diffrn_measured_fraction_theta_max .988
_diffrn_measurement_device_type 'Nonius KappaCCD'
_diffrn_measurement_method '\f and \w scans with \k offsets'
_diffrn_radiation_monochromator graphite
_diffrn_radiation_source 'fine-focus sealed tube'
_diffrn_radiation_type MoK\a
_diffrn_radiation_wavelength .71073
_diffrn_reflns_av_R_equivalents .108
_diffrn_reflns_av_sigmaI/netI .1869
_diffrn_reflns_limit_h_max 28
_diffrn_reflns_limit_h_min -29
_diffrn_reflns_limit_k_max 12
_diffrn_reflns_limit_k_min -13
_diffrn_reflns_limit_l_max 39
_diffrn_reflns_limit_l_min -41
_diffrn_reflns_number 36022
_diffrn_reflns_theta_full 25.02
_diffrn_reflns_theta_max 25.02
_diffrn_reflns_theta_min 3.41
_exptl_absorpt_coefficient_mu .596
_exptl_absorpt_correction_T_max .977
_exptl_absorpt_correction_T_min .906
_exptl_absorpt_correction_type multi-scan
_exptl_absorpt_process_details '(DENZO-SMN; Otwinowski & Minor, 1997)'
_exptl_crystal_colour purple
_exptl_crystal_density_diffrn 1.468
_exptl_crystal_density_method 'not measured'
_exptl_crystal_description 'very fine needle'
_exptl_crystal_F_000 3892
_exptl_crystal_size_max .17
_exptl_crystal_size_mid .09
_exptl_crystal_size_min .04
_refine_diff_density_max .615
_refine_diff_density_min -.426
_refine_ls_extinction_method none
_refine_ls_goodness_of_fit_ref .875
_refine_ls_hydrogen_treatment constr
_refine_ls_matrix_type full
_refine_ls_number_parameters 1056
_refine_ls_number_reflns 15108
_refine_ls_number_restraints 0
_refine_ls_restrained_S_all .875
_refine_ls_R_factor_all .165
_refine_ls_R_factor_gt .056
_refine_ls_shift/su_max .012
_refine_ls_shift/su_mean .000
_refine_ls_structure_factor_coef Fsqd
_refine_ls_weighting_details 'w = 1/[\s^2^(Fo^2^)+(0.0356P)^2^] where P = (Fo^2^+2Fc^2^)/3'
_refine_ls_weighting_scheme calc
_refine_ls_wR_factor_ref .118
_reflns_number_gt 6785
_reflns_number_total 15108
_reflns_threshold_expression I>2\s(I)
_cod_data_source_file qb0209.cif
_cod_data_source_block I
_cod_depositor_comments
;
The following automatic conversions were performed:
'_symmetry_cell_setting' value 'Monoclinic' changed to 'monoclinic'
according to '/home/saulius/struct/CIF-dictionaries/cif_core.dic'
dictionary named 'cif_core.dic' version 2.4.1 from
2010-06-29.

'_geom_bond_publ_flag' value 'Y' changed to 'y' according to
'/home/saulius/struct/CIF-dictionaries/cif_core.dic' dictionary named
'cif_core.dic' version 2.4.1 from 2010-06-29 (11 times).

Automatic conversion script
Id: cif_fix_enum 1527 2010-12-29 10:47:43Z saulius 

The following automatic conversions were performed:

'_symmetry_cell_setting' value 'Monoclinic' changed to 'monoclinic'
according to /home/saulius/struct/CIF-dictionaries/cif_core.dic
dictionary named 'cif_core.dic' version 2.4.1 from
2010-06-29.

'_geom_bond_publ_flag' value 'Y' changed to 'y'
according to /home/saulius/struct/CIF-dictionaries/cif_core.dic
dictionary named 'cif_core.dic' version 2.4.1 from 2010-06-29 (11
times).

'_geom_angle_publ_flag' value 'Y' changed to 'y' according
to /home/saulius/struct/CIF-dictionaries/cif_core.dic dictionary
named 'cif_core.dic' version 2.4.1 from 2010-06-29 (20 times).

Automatic conversion script
Id: cif_fix_values 1715 2011-07-08 13:25:40Z adriana 
;
_cod_original_sg_symbol_H-M 'P 21/c'
_cod_original_formula_sum 'C44 H39.50 Cl F6 N3 O0.25 P3 Ru'
_cod_database_code 2011055
_cod_database_fobs_code 2011055

loop_
_symmetry_equiv_pos_as_xyz
'x, y, z'
'-x, y+1/2, -z+1/2'
'-x, -y, -z'
'x, -y-1/2, z-1/2'

loop_
_atom_site_label
_atom_site_fract_x
_atom_site_fract_y
_atom_site_fract_z
_atom_site_U_iso_or_equiv
_atom_site_adp_type
_atom_site_calc_flag
_atom_site_refinement_flags
_atom_site_occupancy
_atom_site_disorder_assembly
_atom_site_disorder_group
_atom_site_type_symbol
Ru1A .429267(19) .37680(4) .132695(13) .02780(14) Uani d . 1 . . Ru
Cl1A .47322(7) .51476(14) .18859(4) .0439(4) Uani d . 1 . . Cl
P1A .52261(6) .36450(14) .12180(4) .0302(4) Uani d . 1 . . P
P2A .34207(6) .38498(14) .15119(4) .0296(4) Uani d . 1 . . P
N1A .4510(2) .2194(4) .16715(14) .0314(12) Uani d . 1 . . N
N2A .40124(18) .5090(4) .09032(13) .0285(12) Uani d . 1 . . N
H2AA .4074 .5890 .0960 .034 Uiso calc R 1 . . H
N3A .39091(18) .2777(4) .08463(13) .0276(12) Uani d . 1 . . N
H3AA .3895 .1955 .0859 .033 Uiso calc R 1 . . H
C1A .4612(2) .1281(6) .18277(18) .0393(15) Uani d . 1 . . C
C2A .4756(3) .0075(6) .20420(18) .061(2) Uani d . 1 . . C
H2A1 .5063 -.0345 .1962 .091 Uiso calc R 1 . . H
H2A2 .4411 -.0458 .1976 .091 Uiso calc R 1 . . H
H2A3 .4891 .0230 .2330 .091 Uiso calc R 1 . . H
C3A .3734(2) .4718(5) .05392(18) .0315(15) Uani d . 1 . . C
C4A .3497(2) .5469(6) .01925(18) .0399(16) Uani d . 1 . . C
H4AA .3534 .6356 .0205 .048 Uiso calc R 1 . . H
C5A .3218(3) .4885(6) -.01554(19) .0481(18) Uani d . 1 . . C
H5AA .3054 .5379 -.0387 .058 Uiso calc R 1 . . H
C6A .3163(3) .3568(6) -.01853(18) .0424(16) Uani d . 1 . . C
H6AA .2962 .3204 -.0436 .051 Uiso calc R 1 . . H
C7A .3387(2) .2816(5) .01320(18) .0368(16) Uani d . 1 . . C
H7AA .3351 .1932 .0103 .044 Uiso calc R 1 . . H
C8A .3677(2) .3355(5) .05108(18) .0294(15) Uani d . 1 . . C
C11A .5169(2) .3077(5) .07188(16) .0289(14) Uani d . 1 . . C
C12A .4924(2) .1900(5) .06033(18) .0379(16) Uani d . 1 . . C
H12A .4815 .1399 .0792 .045 Uiso calc R 1 . . H
C13A .4836(2) .1450(6) .02252(19) .0463(17) Uani d . 1 . . C
H13A .4675 .0640 .0156 .056 Uiso calc R 1 . . H
C14A .4983(3) .2175(7) -.00559(19) .0472(18) Uani d . 1 . . C
H14A .4918 .1872 -.0320 .057 Uiso calc R 1 . . H
C15A .5221(3) .3319(7) .00500(18) .0507(19) Uani d . 1 . . C
H15A .5325 .3811 -.0143 .061 Uiso calc R 1 . . H
C16A .5318(2) .3794(6) .04318(17) .0398(15) Uani d . 1 . . C
H16A .5485 .4602 .0498 .048 Uiso calc R 1 . . H
C21A .5709(2) .2545(5) .15606(18) .0322(15) Uani d . 1 . . C
C22A .5930(2) .1454(6) .14356(19) .0469(17) Uani d . 1 . . C
H22A .5863 .1295 .1160 .056 Uiso calc R 1 . . H
C23A .6243(3) .0627(6) .1714(2) .056(2) Uani d . 1 . . C
H23A .6386 -.0115 .1628 .068 Uiso calc R 1 . . H
C24A .6355(3) .0840(6) .2112(3) .064(2) Uani d . 1 . . C
H24A .6569 .0241 .2299 .077 Uiso calc R 1 . . H
C25A .6161(3) .1912(7) .2245(2) .056(2) Uani d . 1 . . C
H25A .6250 .2072 .2523 .067 Uiso calc R 1 . . H
C26A .5832(2) .2758(6) .19692(19) .0444(17) Uani d . 1 . . C
H26A .5689 .3493 .2059 .053 Uiso calc R 1 . . H
C31A .5666(3) .5061(5) .12592(16) .0329(15) Uani d . 1 . . C
C32A .6247(2) .4945(6) .12746(17) .0400(16) Uani d . 1 . . C
H32A .6419 .4139 .1291 .048 Uiso calc R 1 . . H
C33A .6571(3) .6005(6) .12657(18) .0533(19) Uani d . 1 . . C
H33A .6963 .5926 .1269 .064 Uiso calc R 1 . . H
C34A .6330(3) .7158(6) .12527(18) .0500(18) Uani d . 1 . . C
H34A .6560 .7879 .1253 .060 Uiso calc R 1 . . H
C35A .5755(3) .7309(6) .12392(18) .0463(17) Uani d . 1 . . C
H35A .5588 .8120 .1223 .056 Uiso calc R 1 . . H
C36A .5429(2) .6243(5) .12490(15) .0367(15) Uani d . 1 . . C
H36A .5038 .6329 .1249 .044 Uiso calc R 1 . . H
C41A .3426(3) .2808(5) .19264(17) .0306(15) Uani d . 1 . . C
C42A .3886(3) .2929(6) .22730(18) .0417(17) Uani d . 1 . . C
H42A .4176 .3540 .2284 .050 Uiso calc R 1 . . H
C43A .3936(3) .2192(6) .26006(19) .0534(19) Uani d . 1 . . C
H43A .4253 .2304 .2836 .064 Uiso calc R 1 . . H
C44A .3525(3) .1290(6) .25867(19) .0513(18) Uani d . 1 . . C
H44A .3561 .0759 .2809 .062 Uiso calc R 1 . . H
C45A .3065(3) .1166(6) .2247(2) .0539(18) Uani d . 1 . . C
H45A .2781 .0545 .2239 .065 Uiso calc R 1 . . H
C46A .3000(3) .1921(5) .19150(19) .0456(18) Uani d . 1 . . C
H46A .2672 .1834 .1685 .055 Uiso calc R 1 . . H
C51A .2816(2) .3429(6) .10858(17) .0333(15) Uani d . 1 . . C
C52A .2701(3) .2177(6) .09561(18) .0400(16) Uani d . 1 . . C
H52A .2921 .1518 .1112 .048 Uiso calc R 1 . . H
C53A .2279(3) .1903(6) .0609(2) .0459(18) Uani d . 1 . . C
H53A .2196 .1052 .0533 .055 Uiso calc R 1 . . H
C54A .1975(3) .2827(8) .0368(2) .058(2) Uani d . 1 . . C
H54A .1687 .2622 .0125 .070 Uiso calc R 1 . . H
C55A .2088(3) .4066(7) .0480(2) .0543(19) Uani d . 1 . . C
H55A .1886 .4719 .0311 .065 Uiso calc R 1 . . H
C56A .2498(3) .4343(6) .08404(19) .0400(16) Uani d . 1 . . C
H56A .2561 .5194 .0921 .048 Uiso calc R 1 . . H
C61A .3153(3) .5306(5) .16624(17) .0358(16) Uani d . 1 . . C
C62A .3354(3) .6455(5) .15829(17) .0416(16) Uani d . 1 . . C
H62A .3664 .6497 .1471 .050 Uiso calc R 1 . . H
C63A .3103(3) .7553(6) .16657(18) .0496(18) Uani d . 1 . . C
H63A .3243 .8344 .1612 .060 Uiso calc R 1 . . H
C64A .2650(3) .7488(7) .18252(19) .056(2) Uani d . 1 . . C
H64A .2474 .8235 .1880 .067 Uiso calc R 1 . . H
C65A .2453(3) .6349(6) .1905(2) .0539(19) Uani d . 1 . . C
H65A .2144 .6306 .2018 .065 Uiso calc R 1 . . H
C66A .2699(3) .5273(6) .18242(17) .0420(17) Uani d . 1 . . C
H66A .2557 .4487 .1880 .050 Uiso calc R 1 . . H
P3A .40057(8) .89017(17) .09123(5) .0492(5) Uani d . 1 . . P
F1A .3774(2) .9834(4) .05584(14) .1096(17) Uani d . 1 . . F
F2A .4272(2) .8034(4) .06564(13) .1001(16) Uani d . 1 . . F
F3A .34266(17) .8103(3) .07808(11) .0718(12) Uani d . 1 . . F
F4A .46042(17) .9644(4) .10668(12) .0848(13) Uani d . 1 . . F
F5A .37453(19) .9762(4) .11806(14) .0984(15) Uani d . 1 . . F
F6A .42521(16) .7966(3) .12841(11) .0644(11) Uani d . 1 . . F
Ru1B .09781(2) .87410(5) -.138606(13) .03259(15) Uani d . 1 . . Ru
Cl1B .04503(7) .74655(15) -.19520(5) .0481(4) Uani d . 1 . . Cl
P1B .17937(7) .86774(15) -.16332(4) .0340(4) Uani d . 1 . . P
P2B .01158(7) .87895(16) -.11910(5) .0384(4) Uani d . 1 . . P
N1B .0719(2) 1.0349(5) -.16963(15) .0403(14) Uani d . 1 . . N
N2B .1324(2) .7365(4) -.09859(14) .0346(12) Uani d . 1 . . N
H2BA .1258 .6569 -.1047 .042 Uiso calc R 1 . . H
N3B .14196(18) .9672(4) -.09112(13) .0306(12) Uani d . 1 . . N
H3BA .1426 1.0496 -.0915 .037 Uiso calc R 1 . . H
C1B .0591(3) 1.1292(6) -.18465(19) .0471(17) Uani d . 1 . . C
C2B .0430(3) 1.2515(6) -.2039(2) .077(2) Uani d . 1 . . C
H2B1 .0416 1.3138 -.1837 .115 Uiso calc R 1 . . H
H2B2 .0048 1.2455 -.2240 .115 Uiso calc R 1 . . H
H2B3 .0719 1.2770 -.2168 .115 Uiso calc R 1 . . H
C3B .1653(2) .7721(6) -.06287(18) .0336(15) Uani d . 1 . . C
C4B .1943(3) .6934(6) -.03016(19) .0443(17) Uani d . 1 . . C
H4BA .1911 .6049 -.0325 .053 Uiso calc R 1 . . H
C5B .2258(3) .7463(6) .00347(19) .0479(18) Uani d . 1 . . C
H5BA .2444 .6942 .0255 .057 Uiso calc R 1 . . H
C6B .2328(3) .8789(7) .00788(18) .0460(16) Uani d . 1 . . C
H6BA .2570 .9121 .0324 .055 Uiso calc R 1 . . H
C7B .2059(2) .9583(6) -.02206(18) .0377(16) Uani d . 1 . . C
H7BA .2105 1.0464 -.0187 .045 Uiso calc R 1 . . H
C8B .1706(2) .9063(5) -.05862(18) .0309(15) Uani d . 1 . . C
C11B .2456(2) .8986(5) -.12307(16) .0317(15) Uani d . 1 . . C
C12B .2606(3) 1.0167(6) -.10687(19) .0416(17) Uani d . 1 . . C
H12B .2373 1.0863 -.1188 .050 Uiso calc R 1 . . H
C13B .3078(3) 1.0362(7) -.0743(2) .0502(19) Uani d . 1 . . C
H13B .3174 1.1188 -.0645 .060 Uiso calc R 1 . . H
C14B .3412(3) .9376(8) -.0557(2) .0562(19) Uani d . 1 . . C
H14B .3740 .9518 -.0331 .067 Uiso calc R 1 . . H
C15B .3273(3) .8174(7) -.0699(2) .0511(19) Uani d . 1 . . C
H15B .3496 .7482 -.0566 .061 Uiso calc R 1 . . H
C16B .2804(3) .7989(5) -.10357(19) .0390(16) Uani d . 1 . . C
H16B .2716 .7164 -.1138 .047 Uiso calc R 1 . . H
C21B .1778(3) .9788(6) -.20313(18) .0398(16) Uani d . 1 . . C
C22B .2225(3) 1.0584(5) -.2036(2) .0471(18) Uani d . 1 . . C
H22B .2572 1.0587 -.1817 .056 Uiso calc R 1 . . H
C23B .2173(4) 1.1374(6) -.2354(2) .061(2) Uani d . 1 . . C
H23B .2487 1.1908 -.2353 .073 Uiso calc R 1 . . H
C24B .1675(4) 1.1402(7) -.2671(2) .078(3) Uani d . 1 . . C
H24B .1640 1.1964 -.2887 .094 Uiso calc R 1 . . H
C25B .1228(4) 1.0609(8) -.2674(2) .072(2) Uani d . 1 . . C
H25B .0884 1.0615 -.2894 .087 Uiso calc R 1 . . H
C26B .1272(3) .9801(6) -.2359(2) .0518(19) Uani d . 1 . . C
H26B .0960 .9255 -.2364 .062 Uiso calc R 1 . . H
C31B .1972(3) .7215(5) -.18369(17) .0354(15) Uani d . 1 . . C
C32B .2382(3) .7212(6) -.20410(17) .0437(17) Uani d . 1 . . C
H32B .2541 .7982 -.2094 .052 Uiso calc R 1 . . H
C33B .2557(3) .6114(6) -.21665(18) .0483(17) Uani d . 1 . . C
H33B .2836 .6127 -.2306 .058 Uiso calc R 1 . . H
C34B .2330(3) .4982(6) -.20916(18) .0517(19) Uani d . 1 . . C
H34B .2457 .4221 -.2177 .062 Uiso calc R 1 . . H
C35B .1918(3) .4960(6) -.18922(18) .0500(18) Uani d . 1 . . C
H35B .1757 .4187 -.1844 .060 Uiso calc R 1 . . H
C36B .1740(2) .6085(6) -.17629(17) .0423(16) Uani d . 1 . . C
H36B .1460 .6076 -.1624 .051 Uiso calc R 1 . . H
C41B -.0427(3) .9910(6) -.1462(2) .0475(18) Uani d . 1 . . C
C42B -.0574(3) .9858(7) -.1872(2) .063(2) Uani d . 1 . . C
H42B -.0407 .9233 -.1994 .076 Uiso calc R 1 . . H
C43B -.0967(3) 1.0712(8) -.2111(2) .078(2) Uani d . 1 . . C
H43B -.1064 1.0674 -.2393 .094 Uiso calc R 1 . . H
C44B -.1214(3) 1.1614(8) -.1931(3) .084(3) Uani d . 1 . . C
H44C -.1464 1.2236 -.2086 .100 Uiso calc R 1 . . H
C45B -.1092(4) 1.1590(8) -.1530(3) .088(3) Uani d . 1 . . C
H45B -.1289 1.2155 -.1408 .106 Uiso calc R 1 . . H
C46B -.0696(3) 1.0784(6) -.1293(2) .063(2) Uani d . 1 . . C
H46B -.0607 1.0828 -.1011 .076 Uiso calc R 1 . . H
C51B .0312(3) .9242(7) -.0671(2) .0463(18) Uani d . 1 . . C
C52B .0457(3) 1.0460(7) -.0547(2) .060(2) Uani d . 1 . . C
H52B .0400 1.1108 -.0741 .072 Uiso calc R 1 . . H
C53B .0680(3) 1.0750(8) -.0151(3) .074(3) Uani d . 1 . . C
H53B .0768 1.1597 -.0073 .089 Uiso calc R 1 . . H
C54B .0779(3) .9834(11) .0135(3) .087(3) Uani d . 1 . . C
H54B .0927 1.0048 .0410 .104 Uiso calc R 1 . . H
C55B .0667(3) .8646(10) .0027(2) .082(3) Uani d . 1 . . C
H55B .0752 .8006 .0224 .099 Uiso calc R 1 . . H
C56B .0423(3) .8334(7) -.0376(2) .063(2) Uani d . 1 . . C
H56B .0333 .7484 -.0449 .075 Uiso calc R 1 . . H
C61B -.0307(3) .7355(6) -.12137(17) .0443(17) Uani d . 1 . . C
C62B -.0086(3) .6188(6) -.12428(17) .0497(17) Uani d . 1 . . C
H62B .0290 .6109 -.1271 .060 Uiso calc R 1 . . H
C63B -.0414(3) .5106(7) -.1231(2) .068(2) Uani d . 1 . . C
H63B -.0262 .4295 -.1248 .082 Uiso calc R 1 . . H
C64B -.0967(3) .5248(8) -.1192(2) .072(2) Uani d . 1 . . C
H64B -.1194 .4527 -.1188 .087 Uiso calc R 1 . . H
C65B -.1188(3) .6419(8) -.1161(2) .077(2) Uani d . 1 . . C
H65B -.1563 .6506 -.1131 .092 Uiso calc R 1 . . H
C66B -.0860(3) .7458(7) -.1173(2) .062(2) Uani d . 1 . . C
H66B -.1014 .8266 -.1153 .074 Uiso calc R 1 . . H
P3B .14362(10) 1.34789(17) -.09423(6) .0624(6) Uani d . 1 . . P
F1B .10757(16) 1.4494(3) -.12532(11) .0649(11) Uani d . 1 . . F
F2B .16072(17) 1.2776(3) -.12912(11) .0760(12) Uani d . 1 . . F
F3B .08728(19) 1.2631(4) -.10349(12) .0866(14) Uani d . 1 . . F
F4B .19994(17) 1.4333(3) -.08616(12) .0780(12) Uani d . 1 . . F
F5B .1274(2) 1.4147(4) -.05896(12) .0958(15) Uani d . 1 . . F
F6B .1798(2) 1.2439(4) -.06402(12) .1004(16) Uani d . 1 . . F
O1S .0479(6) .4928(13) .0031(4) .177(7) Uani d P .50 . . O

loop_
_atom_site_aniso_label
_atom_site_aniso_U_11
_atom_site_aniso_U_22
_atom_site_aniso_U_33
_atom_site_aniso_U_12
_atom_site_aniso_U_13
_atom_site_aniso_U_23
Ru1A .0281(3) .0299(3) .0268(3) .0010(3) .0105(2) .0006(3)
Cl1A .0437(10) .0508(10) .0373(10) -.0055(8) .0126(9) -.0049(8)
P1A .0295(9) .0307(9) .0325(9) .0018(8) .0125(8) .0019(8)
P2A .0307(9) .0313(9) .0290(9) -.0003(8) .0124(8) -.0010(8)
N1A .035(3) .033(3) .028(3) .005(3) .014(3) .004(3)
N2A .031(3) .023(3) .032(3) -.001(2) .010(3) .000(2)
N3A .030(3) .025(3) .030(3) .006(2) .011(3) .007(2)
C1A .039(4) .039(4) .040(4) .000(4) .012(3) -.008(4)
C2A .083(6) .045(5) .048(5) .000(4) .011(4) .011(4)
C3A .021(4) .045(4) .030(4) .003(3) .010(3) .009(3)
C4A .042(4) .044(4) .034(4) .004(3) .012(4) .008(3)
C5A .059(5) .057(5) .031(4) .007(4) .017(4) .013(4)
C6A .054(4) .036(4) .034(4) .006(3) .009(3) -.010(3)
C7A .048(4) .030(4) .032(4) .005(3) .012(4) .002(3)
C8A .036(4) .024(4) .031(4) .004(3) .014(3) -.005(3)
C11A .020(3) .036(4) .029(4) .004(3) .007(3) -.002(3)
C12A .034(4) .036(4) .050(5) .000(3) .023(4) -.007(3)
C13A .041(4) .049(4) .050(5) -.001(3) .017(4) -.021(4)
C14A .040(4) .064(5) .037(4) .001(4) .010(4) -.017(4)
C15A .053(5) .072(6) .028(4) .008(4) .012(4) .007(4)
C16A .032(4) .049(4) .040(4) -.001(3) .011(3) .007(4)
C21A .028(4) .032(4) .041(4) -.001(3) .016(3) .007(3)
C22A .036(4) .056(5) .047(4) .013(4) .011(4) .013(4)
C23A .041(5) .056(5) .066(6) .011(4) .007(4) .004(4)
C24A .049(5) .048(5) .088(7) .014(4) .011(5) .027(5)
C25A .042(5) .080(6) .036(4) .003(4) -.002(4) .016(4)
C26A .031(4) .059(5) .041(4) .003(3) .007(4) .000(4)
C31A .036(4) .032(4) .032(4) .004(3) .013(3) -.001(3)
C32A .031(4) .041(4) .048(4) .001(3) .013(4) .002(3)
C33A .043(4) .063(5) .058(5) -.012(4) .022(4) .003(4)
C34A .053(5) .047(5) .048(5) -.017(4) .013(4) .001(4)
C35A .058(5) .028(4) .051(5) -.002(4) .012(4) -.001(3)
C36A .039(4) .034(4) .037(4) -.008(4) .012(3) -.002(3)
C41A .037(4) .034(4) .026(4) .001(3) .017(3) .001(3)
C42A .054(5) .051(4) .025(4) -.008(4) .020(4) .002(3)
C43A .058(5) .072(5) .030(4) .000(4) .014(4) .011(4)
C44A .066(5) .056(5) .036(4) .008(4) .022(4) .020(4)
C45A .071(5) .043(4) .054(5) -.011(4) .028(4) .008(4)
C46A .055(5) .041(4) .046(5) -.003(4) .023(4) .004(3)
C51A .030(4) .037(4) .036(4) -.003(3) .015(3) -.002(3)
C52A .034(4) .051(5) .034(4) -.002(3) .009(4) -.003(3)
C53A .045(5) .047(4) .048(5) -.004(4) .016(4) -.013(4)
C54A .037(5) .100(7) .034(4) -.018(5) .005(4) -.006(5)
C55A .046(5) .066(6) .045(5) -.004(4) .005(4) .012(4)
C56A .036(4) .044(4) .036(4) -.010(3) .005(4) -.004(3)
C61A .039(4) .033(4) .037(4) .005(3) .013(3) .000(3)
C62A .044(4) .039(4) .046(4) -.001(3) .019(3) -.003(3)
C63A .077(5) .027(4) .045(4) .002(4) .018(4) -.006(3)
C64A .055(5) .055(5) .059(5) .022(4) .019(4) -.014(4)
C65A .037(4) .047(5) .084(5) .004(4) .028(4) -.009(4)
C66A .039(4) .036(4) .056(5) .005(3) .022(4) .003(3)
P3A .0592(13) .0344(11) .0512(12) -.0032(10) .0125(10) .0021(10)
F1A .114(4) .075(3) .105(4) -.029(3) -.018(3) .053(3)
F2A .119(4) .108(4) .094(4) -.004(3) .063(3) -.027(3)
F3A .078(3) .059(3) .068(3) -.020(2) .007(2) .006(2)
F4A .082(3) .071(3) .086(3) -.029(2) .005(3) .019(2)
F5A .092(3) .064(3) .130(4) .025(3) .020(3) -.027(3)
F6A .065(3) .059(3) .070(3) .004(2) .021(2) .018(2)
Ru1B .0300(3) .0370(3) .0302(3) .0032(3) .0084(2) -.0028(3)
Cl1B .0403(10) .0594(11) .0407(11) -.0003(8) .0066(9) -.0126(9)
P1B .0358(10) .0343(9) .0342(10) .0031(8) .0144(8) -.0018(8)
P2B .0311(10) .0472(11) .0370(10) .0000(9) .0105(8) -.0063(9)
N1B .040(3) .044(4) .034(3) .011(3) .007(3) .000(3)
N2B .041(3) .027(3) .039(3) .005(2) .017(3) .003(3)
N3B .032(3) .029(3) .030(3) .000(2) .007(3) .001(2)
C1B .046(4) .044(5) .043(4) .006(4) .000(4) -.006(4)
C2B .102(6) .054(5) .049(5) .005(4) -.014(5) .017(4)
C3B .029(4) .046(4) .028(4) .007(3) .011(3) -.002(3)
C4B .056(5) .039(4) .035(4) .005(4) .010(4) .006(4)
C5B .055(5) .043(5) .040(5) .011(4) .007(4) .001(3)
C6B .047(4) .056(5) .028(4) .007(4) .001(3) -.006(4)
C7B .037(4) .039(4) .037(4) .003(3) .011(4) -.005(3)
C8B .036(4) .033(4) .026(4) .003(3) .014(3) -.002(3)
C11B .033(4) .039(4) .027(3) -.001(3) .014(3) -.002(3)
C12B .047(4) .037(4) .044(4) -.001(3) .018(4) -.010(3)
C13B .057(5) .053(5) .044(5) -.022(4) .021(4) -.021(4)
C14B .038(5) .083(6) .045(5) -.009(5) .010(4) -.003(5)
C15B .042(5) .067(5) .044(5) .008(4) .012(4) .015(4)
C16B .043(4) .035(4) .043(4) .002(3) .021(4) .001(3)
C21B .038(4) .052(4) .031(4) .010(4) .012(4) -.009(3)
C22B .064(5) .031(4) .053(5) .009(4) .026(4) .002(3)
C23B .091(6) .044(5) .063(5) .008(5) .045(5) .013(4)
C24B .129(8) .071(6) .051(6) .040(6) .052(6) .027(5)
C25B .070(6) .102(7) .047(5) .017(5) .020(5) .012(5)
C26B .065(5) .058(5) .039(5) -.002(4) .025(4) .003(4)
C31B .036(4) .035(4) .033(4) .002(3) .007(3) -.006(3)
C32B .046(4) .041(4) .046(4) -.002(3) .017(4) -.010(3)
C33B .049(4) .053(5) .051(4) -.003(4) .028(4) -.007(4)
C34B .052(5) .056(5) .050(5) .013(4) .020(4) -.011(4)
C35B .060(5) .038(4) .052(5) .005(4) .017(4) -.001(4)
C36B .039(4) .045(4) .045(4) .005(3) .015(3) -.005(4)
C41B .025(4) .064(5) .052(5) -.001(3) .011(4) -.002(4)
C42B .043(5) .068(5) .070(6) .021(4) .005(5) -.004(5)
C43B .050(5) .107(7) .062(6) .024(5) -.007(5) .009(5)
C44B .053(5) .088(7) .113(8) .033(5) .029(6) .018(6)
C45B .079(7) .104(8) .088(7) .025(5) .034(6) -.007(6)
C46B .047(5) .065(5) .077(6) .027(4) .018(5) -.004(5)
C51B .032(4) .062(5) .047(5) .001(4) .014(4) .003(4)
C52B .049(5) .079(6) .061(6) -.020(4) .032(4) -.034(4)
C53B .057(6) .087(7) .089(7) -.023(5) .040(6) -.053(6)
C54B .059(6) .160(10) .052(6) -.022(7) .031(5) -.052(7)
C55B .060(6) .144(9) .042(6) .007(6) .015(4) -.003(6)
C56B .053(5) .081(6) .063(6) -.016(4) .032(5) -.024(5)
C61B .038(4) .061(5) .031(4) -.015(4) .006(3) -.012(4)
C62B .047(4) .045(4) .052(4) -.005(4) .007(4) .003(4)
C63B .067(6) .058(5) .075(6) -.028(4) .014(5) -.018(4)
C64B .061(6) .076(6) .082(6) -.036(5) .025(5) -.004(5)
C65B .061(5) .083(7) .091(6) -.016(5) .029(5) -.008(5)
C66B .048(5) .067(5) .075(6) -.019(4) .027(5) -.013(4)
P3B .0909(17) .0377(12) .0473(13) -.0015(12) .0045(12) -.0021(10)
F1B .067(3) .049(2) .073(3) .010(2) .012(2) .010(2)
F2B .093(3) .058(3) .069(3) .011(2) .013(3) -.008(2)
F3B .121(4) .061(3) .075(3) -.032(3) .025(3) -.009(2)
F4B .079(3) .053(3) .084(3) -.011(2) -.002(3) -.001(2)
F5B .161(4) .064(3) .065(3) -.019(3) .039(3) -.021(2)
F6B .153(4) .051(3) .068(3) .008(3) -.010(3) .014(2)
O1S .184(14) .184(15) .193(15) .125(12) .104(13) .100(12)

loop_
_atom_type_symbol
_atom_type_description
_atom_type_scat_dispersion_real
_atom_type_scat_dispersion_imag
_atom_type_scat_source
C C .0033 .0016 'International Tables Vol C Tables 4.2.6.8 and 6.1.1.4'
H H .0000 .0000 'International Tables Vol C Tables 4.2.6.8 and 6.1.1.4'
N N .0061 .0033 'International Tables Vol C Tables 4.2.6.8 and 6.1.1.4'
P P .1023 .0942 'International Tables Vol C Tables 4.2.6.8 and 6.1.1.4'
Ru Ru -1.2594 .8363 'International Tables Vol C Tables 4.2.6.8 and 6.1.1.4'
F F .0171 .0103 'International Tables Vol C Tables 4.2.6.8 and 6.1.1.4'
Cl Cl .1484 .1585 'International Tables Vol C Tables 4.2.6.8 and 6.1.1.4'
O O .0106 .0060 'International Tables Vol C Tables 4.2.6.8 and 6.1.1.4'

loop_
_geom_angle_atom_site_label_1
_geom_angle_atom_site_label_2
_geom_angle_atom_site_label_3
_geom_angle
_geom_angle_publ_flag
N3A Ru1A N2A 77.08(18) y
N3A Ru1A N1A 92.10(18) y
N2A Ru1A N1A 169.18(18) y
N3A Ru1A P2A 91.65(12) y
N2A Ru1A P2A 92.84(12) y
N1A Ru1A P2A 87.56(12) y
N3A Ru1A P1A 93.09(12) y
N2A Ru1A P1A 92.36(12) y
N1A Ru1A P1A 88.02(13) y
P2A Ru1A P1A 173.64(6) y
N3A Ru1A Cl1A 175.11(14) ?
N2A Ru1A Cl1A 98.08(14) ?
N1A Ru1A Cl1A 92.75(14) ?
P2A Ru1A Cl1A 87.87(5) ?
P1A Ru1A Cl1A 87.77(5) ?
C11A P1A C21A 105.5(3) ?
C11A P1A C31A 102.9(3) ?
C21A P1A C31A 103.8(3) ?
C11A P1A Ru1A 111.84(18) ?
C21A P1A Ru1A 111.89(17) ?
C31A P1A Ru1A 119.64(19) ?
C51A P2A C61A 100.5(3) ?
C51A P2A C41A 108.5(3) ?
C61A P2A C41A 101.7(3) ?
C51A P2A Ru1A 108.98(17) ?
C61A P2A Ru1A 122.1(2) ?
C41A P2A Ru1A 113.68(18) ?
C1A N1A Ru1A 173.7(5) ?
C3A N2A Ru1A 117.8(4) ?
C8A N3A Ru1A 119.0(4) ?
N1A C1A C2A 179.0(8) ?
N2A C3A C4A 128.1(6) ?
N2A C3A C8A 112.2(5) ?
C4A C3A C8A 119.8(6) ?
C5A C4A C3A 118.2(6) ?
C4A C5A C6A 122.3(6) ?
C7A C6A C5A 121.7(6) ?
C6A C7A C8A 119.6(5) ?
N3A C8A C7A 127.7(5) ?
N3A C8A C3A 113.9(5) ?
C7A C8A C3A 118.4(5) ?
C12A C11A C16A 117.6(5) ?
C12A C11A P1A 118.7(4) ?
C16A C11A P1A 123.5(4) ?
C13A C12A C11A 121.7(6) ?
C12A C13A C14A 120.1(6) ?
C15A C14A C13A 119.2(6) ?
C14A C15A C16A 121.9(6) ?
C15A C16A C11A 119.6(6) ?
C26A C21A C22A 118.4(5) ?
C26A C21A P1A 117.9(5) ?
C22A C21A P1A 123.6(5) ?
C23A C22A C21A 119.5(6) ?
C22A C23A C24A 121.6(7) ?
C23A C24A C25A 120.5(7) ?
C24A C25A C26A 119.2(7) ?
C25A C26A C21A 120.8(6) ?
C36A C31A C32A 119.2(5) ?
C36A C31A P1A 121.7(4) ?
C32A C31A P1A 119.0(4) ?
C33A C32A C31A 119.9(6) ?
C34A C33A C32A 120.2(6) ?
C33A C34A C35A 121.5(6) ?
C34A C35A C36A 118.4(6) ?
C31A C36A C35A 120.8(5) ?
C42A C41A C46A 118.6(5) ?
C42A C41A P2A 117.0(4) ?
C46A C41A P2A 124.4(5) ?
C43A C42A C41A 121.9(6) ?
C42A C43A C44A 119.7(6) ?
C45A C44A C43A 119.1(6) ?
C44A C45A C46A 122.1(6) ?
C45A C46A C41A 118.5(6) ?
C56A C51A C52A 116.9(6) ?
C56A C51A P2A 120.2(5) ?
C52A C51A P2A 122.2(5) ?
C53A C52A C51A 120.8(6) ?
C54A C53A C52A 121.1(6) ?
C53A C54A C55A 119.6(7) ?
C54A C55A C56A 119.3(6) ?
C51A C56A C55A 122.2(6) ?
C62A C61A C66A 118.7(5) ?
C62A C61A P2A 121.3(4) ?
C66A C61A P2A 119.7(4) ?
C61A C62A C63A 120.2(5) ?
C64A C63A C62A 119.7(6) ?
C65A C64A C63A 119.9(6) ?
C66A C65A C64A 120.3(6) ?
C65A C66A C61A 121.1(5) ?
F1A P3A F2A 91.7(3) ?
F1A P3A F5A 89.7(3) ?
F2A P3A F5A 178.6(3) ?
F1A P3A F3A 92.2(2) ?
F2A P3A F3A 89.8(2) ?
F5A P3A F3A 90.5(2) ?
F1A P3A F4A 91.4(2) ?
F2A P3A F4A 90.0(2) ?
F5A P3A F4A 89.7(3) ?
F3A P3A F4A 176.4(2) ?
F1A P3A F6A 178.7(3) ?
F2A P3A F6A 89.1(2) ?
F5A P3A F6A 89.5(2) ?
F3A P3A F6A 88.8(2) ?
F4A P3A F6A 87.6(2) ?
N3B Ru1B N1B 91.64(19) y
N3B Ru1B N2B 76.9(2) y
N1B Ru1B N2B 168.5(2) y
N3B Ru1B P2B 92.39(12) y
N1B Ru1B P2B 88.95(14) y
N2B Ru1B P2B 91.62(12) y
N3B Ru1B P1B 91.61(12) y
N1B Ru1B P1B 89.03(13) y
N2B Ru1B P1B 91.15(12) y
P2B Ru1B P1B 175.57(6) y
N3B Ru1B Cl1B 176.42(15) ?
N1B Ru1B Cl1B 91.94(15) ?
N2B Ru1B Cl1B 99.55(15) ?
P2B Ru1B Cl1B 87.71(5) ?
P1B Ru1B Cl1B 88.42(5) ?
C11B P1B C31B 101.7(3) ?
C11B P1B C21B 106.7(3) ?
C31B P1B C21B 101.9(3) ?
C11B P1B Ru1B 109.99(16) ?
C31B P1B Ru1B 119.2(2) ?
C21B P1B Ru1B 115.72(19) ?
C51B P2B C41B 106.3(3) ?
C51B P2B C61B 103.8(3) ?
C41B P2B C61B 102.8(3) ?
C51B P2B Ru1B 108.2(2) ?
C41B P2B Ru1B 114.8(2) ?
C61B P2B Ru1B 119.7(2) ?
C1B N1B Ru1B 175.3(5) ?
C3B N2B Ru1B 116.9(4) ?
C8B N3B Ru1B 119.8(4) ?
N1B C1B C2B 179.5(9) ?
N2B C3B C4B 127.2(6) ?
N2B C3B C8B 113.1(5) ?
C4B C3B C8B 119.7(6) ?
C5B C4B C3B 118.6(6) ?
C4B C5B C6B 122.5(6) ?
C7B C6B C5B 121.5(6) ?
C6B C7B C8B 118.2(6) ?
N3B C8B C7B 127.3(5) ?
N3B C8B C3B 113.2(5) ?
C7B C8B C3B 119.5(5) ?
C12B C11B C16B 116.5(6) ?
C12B C11B P1B 123.0(5) ?
C16B C11B P1B 120.0(5) ?
C13B C12B C11B 122.1(6) ?
C12B C13B C14B 120.4(6) ?
C13B C14B C15B 120.0(7) ?
C14B C15B C16B 119.2(6) ?
C15B C16B C11B 121.7(6) ?
C22B C21B C26B 118.5(6) ?
C22B C21B P1B 125.1(5) ?
C26B C21B P1B 116.4(5) ?
C23B C22B C21B 120.6(7) ?
C24B C23B C22B 121.0(7) ?
C25B C24B C23B 119.2(7) ?
C24B C25B C26B 120.8(8) ?
C25B C26B C21B 119.9(6) ?
C36B C31B C32B 119.2(5) ?
C36B C31B P1B 120.8(4) ?
C32B C31B P1B 119.8(4) ?
C33B C32B C31B 120.7(6) ?
C32B C33B C34B 120.4(5) ?
C35B C34B C33B 120.0(6) ?
C34B C35B C36B 119.4(6) ?
C31B C36B C35B 120.2(5) ?
C46B C41B C42B 118.4(7) ?
C46B C41B P2B 125.6(6) ?
C42B C41B P2B 116.1(5) ?
C41B C42B C43B 121.0(7) ?
C44B C43B C42B 119.2(7) ?
C45B C44B C43B 118.5(8) ?
C44B C45B C46B 122.7(8) ?
C45B C46B C41B 119.9(7) ?
C52B C51B C56B 116.8(7) ?
C52B C51B P2B 122.1(6) ?
C56B C51B P2B 120.1(6) ?
C53B C52B C51B 121.1(8) ?
C52B C53B C54B 120.9(8) ?
C55B C54B C53B 119.7(8) ?
C54B C55B C56B 120.2(9) ?
C51B C56B C55B 121.1(7) ?
C62B C61B C66B 119.3(6) ?
C62B C61B P2B 122.4(5) ?
C66B C61B P2B 118.2(5) ?
C61B C62B C63B 120.2(6) ?
C64B C63B C62B 118.8(7) ?
C65B C64B C63B 121.0(7) ?
C66B C65B C64B 119.3(7) ?
C65B C66B C61B 121.5(7) ?
F5B P3B F3B 90.8(2) ?
F5B P3B F4B 90.4(2) ?
F3B P3B F4B 178.5(3) ?
F5B P3B F1B 91.0(2) ?
F3B P3B F1B 89.4(2) ?
F4B P3B F1B 89.6(2) ?
F5B P3B F2B 178.6(3) ?
F3B P3B F2B 89.0(2) ?
F4B P3B F2B 89.8(2) ?
F1B P3B F2B 90.4(2) ?
F5B P3B F6B 90.5(3) ?
F3B P3B F6B 90.2(2) ?
F4B P3B F6B 90.7(2) ?
F1B P3B F6B 178.5(3) ?
F2B P3B F6B 88.1(2) ?

loop_
_geom_bond_atom_site_label_1
_geom_bond_atom_site_label_2
_geom_bond_site_symmetry_2
_geom_bond_distance
_geom_bond_publ_flag
Ru1A N3A . 1.971(4) y
Ru1A N2A . 2.015(4) y
Ru1A N1A . 2.044(5) y
Ru1A P2A . 2.3937(15) y
Ru1A P1A . 2.4092(15) y
Ru1A Cl1A . 2.4280(15) ?
P1A C11A . 1.824(5) ?
P1A C21A . 1.828(6) ?
P1A C31A . 1.829(6) ?
P2A C51A . 1.805(6) ?
P2A C61A . 1.824(5) ?
P2A C41A . 1.831(5) ?
N1A C1A . 1.110(7) ?
N2A C3A . 1.314(6) ?
N3A C8A . 1.299(6) ?
C1A C2A . 1.479(8) ?
C3A C4A . 1.427(7) ?
C3A C8A . 1.461(7) ?
C4A C5A . 1.357(8) ?
C5A C6A . 1.413(8) ?
C6A C7A . 1.348(7) ?
C7A C8A . 1.425(7) ?
C11A C12A . 1.396(7) ?
C11A C16A . 1.400(7) ?
C12A C13A . 1.369(7) ?
C13A C14A . 1.385(8) ?
C14A C15A . 1.354(8) ?
C15A C16A . 1.387(8) ?
C21A C26A . 1.395(7) ?
C21A C22A . 1.408(7) ?
C22A C23A . 1.363(8) ?
C23A C24A . 1.364(9) ?
C24A C25A . 1.373(9) ?
C25A C26A . 1.386(8) ?
C31A C36A . 1.383(7) ?
C31A C32A . 1.397(7) ?
C32A C33A . 1.382(7) ?
C33A C34A . 1.357(8) ?
C34A C35A . 1.389(8) ?
C35A C36A . 1.391(7) ?
C41A C42A . 1.385(7) ?
C41A C46A . 1.393(7) ?
C42A C43A . 1.370(7) ?
C43A C44A . 1.375(8) ?
C44A C45A . 1.370(8) ?
C45A C46A . 1.388(8) ?
C51A C56A . 1.374(8) ?
C51A C52A . 1.412(7) ?
C52A C53A . 1.365(8) ?
C53A C54A . 1.361(8) ?
C54A C55A . 1.383(9) ?
C55A C56A . 1.384(8) ?
C61A C62A . 1.379(7) ?
C61A C66A . 1.383(7) ?
C62A C63A . 1.391(7) ?
C63A C64A . 1.378(8) ?
C64A C65A . 1.366(8) ?
C65A C66A . 1.363(7) ?
P3A F1A . 1.559(4) ?
P3A F2A . 1.561(4) ?
P3A F5A . 1.580(4) ?
P3A F3A . 1.585(4) ?
P3A F4A . 1.595(4) ?
P3A F6A . 1.609(4) ?
Ru1B N3B . 1.958(4) y
Ru1B N1B . 2.029(5) y
Ru1B N2B . 2.030(4) y
Ru1B P2B . 2.3897(16) y
Ru1B P1B . 2.3899(15) y
Ru1B Cl1B . 2.4295(16) y
P1B C11B . 1.817(6) ?
P1B C31B . 1.824(6) ?
P1B C21B . 1.826(6) ?
P2B C51B . 1.812(7) ?
P2B C41B . 1.817(7) ?
P2B C61B . 1.831(6) ?
N1B C1B . 1.135(7) ?
N2B C3B . 1.323(7) ?
N3B C8B . 1.315(6) ?
C1B C2B . 1.468(8) ?
C3B C4B . 1.425(8) ?
C3B C8B . 1.442(7) ?
C4B C5B . 1.323(8) ?
C5B C6B . 1.428(8) ?
C6B C7B . 1.355(7) ?
C7B C8B . 1.423(7) ?
C11B C12B . 1.385(7) ?
C11B C16B . 1.401(7) ?
C12B C13B . 1.365(8) ?
C13B C14B . 1.366(8) ?
C14B C15B . 1.381(8) ?
C15B C16B . 1.384(8) ?
C21B C22B . 1.381(8) ?
C21B C26B . 1.402(8) ?
C22B C23B . 1.375(8) ?
C23B C24B . 1.373(10) ?
C24B C25B . 1.372(10) ?
C25B C26B . 1.383(9) ?
C31B C36B . 1.389(7) ?
C31B C32B . 1.391(7) ?
C32B C33B . 1.364(7) ?
C33B C34B . 1.386(8) ?
C34B C35B . 1.384(7) ?
C35B C36B . 1.398(7) ?
C41B C46B . 1.374(8) ?
C41B C42B . 1.377(8) ?
C42B C43B . 1.398(9) ?
C43B C44B . 1.384(9) ?
C44B C45B . 1.348(10) ?
C45B C46B . 1.368(9) ?
C51B C52B . 1.382(8) ?
C51B C56B . 1.384(8) ?
C52B C53B . 1.369(9) ?
C53B C54B . 1.371(10) ?
C54B C55B . 1.328(10) ?
C55B C56B . 1.401(9) ?
C61B C62B . 1.372(8) ?
C61B C66B . 1.394(8) ?
C62B C63B . 1.412(8) ?
C63B C64B . 1.392(9) ?
C64B C65B . 1.378(9) ?
C65B C66B . 1.371(8) ?
P3B F5B . 1.581(4) ?
P3B F3B . 1.586(4) ?
P3B F4B . 1.592(4) ?
P3B F1B . 1.597(4) ?
P3B F2B . 1.598(4) ?
P3B F6B . 1.600(4) ?
